data_4130252
loop_
_publ_author_name
'Travieso-Puente, Raquel'
'Broekman, J. O. P.'
'Chang, Mu-Chieh'
'Demeshko, Serhiy'
'Meyer, Franc'
'Otten, Edwin'

_publ_section_title
;
 Spin-Crossover in a Pseudo-tetrahedral Bis(formazanate) Iron Complex.
;
_journal_issue 17
_journal_name_full 'Journal of the American Chemical Society'
_journal_page_first 5503
_journal_page_last 5506
_journal_paper_doi 10.1021/jacs.6b01552
_journal_volume 138
_journal_year 2016
_chemical_formula_sum 'C40 H34 Fe N8'
_chemical_formula_weight 682.60
_space_group_crystal_system monoclinic
_space_group_IT_number 14
_space_group_name_Hall '-P 2yn'
_space_group_name_H-M_alt 'P 1 21/n 1'
_atom_sites_solution_hydrogens geom
_audit_creation_method SHELXL-2014
_cell_angle_alpha 90
_cell_angle_beta 102.051(17)
_cell_angle_gamma 90
_cell_formula_units_Z 4
_cell_length_a 11.788(6)
_cell_length_b 15.996(9)
_cell_length_c 19.544(11)
_cell_measurement_reflns_used 7934
_cell_measurement_temperature 450(2)
_cell_measurement_theta_max 24.21
_cell_measurement_theta_min 3.10
_cell_volume 3604(3)
_computing_cell_refinement 'Bruker SAINT'
_computing_data_collection 'Bruker APEX2'
_computing_data_reduction 'Bruker SAINT'
_computing_structure_refinement 'SHELXL-2014 (Sheldrick 2014)'
_computing_structure_solution 'SHELXS-97 (Sheldrick 2008)'
_diffrn_ambient_temperature 450(2)
_diffrn_measured_fraction_theta_full 0.790
_diffrn_measured_fraction_theta_max 0.998
_diffrn_measurement_device_type 'Bruker APEX-II CCD'
_diffrn_measurement_method '\f and \w scans'
_diffrn_radiation_type MoK\a
_diffrn_radiation_wavelength 0.71073
_diffrn_reflns_av_R_equivalents 0.1050
_diffrn_reflns_av_unetI/netI 0.0510
_diffrn_reflns_Laue_measured_fraction_full 0.790
_diffrn_reflns_Laue_measured_fraction_max 0.998
_diffrn_reflns_limit_h_max 13
_diffrn_reflns_limit_h_min -13
_diffrn_reflns_limit_k_max 17
_diffrn_reflns_limit_k_min -17
_diffrn_reflns_limit_l_max 21
_diffrn_reflns_limit_l_min -21
_diffrn_reflns_number 40771
_diffrn_reflns_point_group_measured_fraction_full 0.790
_diffrn_reflns_point_group_measured_fraction_max 0.998
_diffrn_reflns_theta_full 25.242
_diffrn_reflns_theta_max 23.256
_diffrn_reflns_theta_min 2.761
_exptl_absorpt_coefficient_mu 0.458
_exptl_absorpt_correction_T_max 0.7451
_exptl_absorpt_correction_T_min 0.6542
_exptl_absorpt_correction_type multi-scan
_exptl_absorpt_process_details SADABS
_exptl_crystal_colour 'dark red'
_exptl_crystal_density_diffrn 1.258
_exptl_crystal_description block
_exptl_crystal_F_000 1424
_exptl_crystal_size_max 0.37
_exptl_crystal_size_mid 0.25
_exptl_crystal_size_min 0.22
_refine_diff_density_max 0.254
_refine_diff_density_min -0.170
_refine_diff_density_rms 0.039
_refine_ls_extinction_method none
_refine_ls_goodness_of_fit_ref 1.023
_refine_ls_hydrogen_treatment constr
_refine_ls_matrix_type full
_refine_ls_number_parameters 444
_refine_ls_number_reflns 5153
_refine_ls_number_restraints 0
_refine_ls_restrained_S_all 1.023
_refine_ls_R_factor_all 0.1372
_refine_ls_R_factor_gt 0.0561
_refine_ls_shift/su_max 0.000
_refine_ls_shift/su_mean 0.000
_refine_ls_structure_factor_coef Fsqd
_refine_ls_weighting_details 'w=1/[\s^2^(Fo^2^)+(0.0380P)^2^+3.4245P] where P=(Fo^2^+2Fc^2^)/3'
_refine_ls_weighting_scheme calc
_refine_ls_wR_factor_gt 0.1062
_refine_ls_wR_factor_ref 0.1443
_reflns_Friedel_coverage 0.000
_reflns_number_gt 2617
_reflns_number_total 5153
_reflns_threshold_expression 'I > 2\s(I)'
_cod_data_source_file ja6b01552_si_003.cif
_cod_data_source_block mo_molan352f_2_0m
_cod_original_sg_symbol_H-M 'P 21/n'
_cod_database_code 4130252
_shelx_space_group_comment
;
The symmetry employed for this shelxl refinement is uniquely defined
by the following loop, which should always be used as a source of
symmetry information in preference to the above space-group names.
They are only intended as comments.
;
_shelxl_version_number 2014-3

loop_
_space_group_symop_operation_xyz
'x, y, z'
'-x+1/2, y+1/2, -z+1/2'
'-x, -y, -z'
'x-1/2, -y-1/2, z-1/2'

loop_
_atom_site_label
_atom_site_type_symbol
_atom_site_fract_x
_atom_site_fract_y
_atom_site_fract_z
_atom_site_U_iso_or_equiv
_atom_site_adp_type
_atom_site_occupancy
_atom_site_site_symmetry_order
_atom_site_calc_flag
_atom_site_refinement_flags_posn
_atom_site_refinement_flags_adp
Fe1 Fe 0.68644(6) 0.71890(4) 0.43605(4) 0.0827(3) Uani 1 1 d . .
N1 N 0.8192(3) 0.7913(2) 0.4512(2) 0.0773(11) Uani 1 1 d . .
N2 N 0.9021(3) 0.7960(2) 0.4165(2) 0.0723(10) Uani 1 1 d . .
N3 N 0.8264(4) 0.6840(2) 0.3340(2) 0.0753(11) Uani 1 1 d . .
N4 N 0.7338(4) 0.6664(2) 0.3589(2) 0.0772(11) Uani 1 1 d . .
N5 N 0.6385(4) 0.6514(2) 0.5054(2) 0.0796(11) Uani 1 1 d . .
N6 N 0.5462(4) 0.6612(3) 0.5328(2) 0.0832(12) Uani 1 1 d . .
N7 N 0.4730(3) 0.7864(3) 0.4665(2) 0.0809(11) Uani 1 1 d . .
N8 N 0.5547(3) 0.7909(2) 0.4308(2) 0.0790(11) Uani 1 1 d . .
C1 C 0.8229(4) 0.8576(3) 0.5002(3) 0.0789(14) Uani 1 1 d . .
C2 C 0.7832(5) 0.8427(4) 0.5600(3) 0.1044(19) Uani 1 1 d . .
H2 H 0.7595 0.7892 0.5694 0.125 Uiso 1 1 calc R U
C3 C 0.7783(6) 0.9066(5) 0.6062(3) 0.130(2) Uani 1 1 d . .
H3 H 0.7521 0.8960 0.6471 0.156 Uiso 1 1 calc R U
C4 C 0.8108(7) 0.9843(5) 0.5930(4) 0.136(3) Uani 1 1 d . .
H4 H 0.8063 1.0275 0.6242 0.163 Uiso 1 1 calc R U
C5 C 0.8499(6) 0.9994(4) 0.5340(4) 0.130(2) Uani 1 1 d . .
H5 H 0.8728 1.0532 0.5251 0.156 Uiso 1 1 calc R U
C6 C 0.8566(5) 0.9366(4) 0.4868(3) 0.1071(19) Uani 1 1 d . .
H6 H 0.8837 0.9478 0.4464 0.129 Uiso 1 1 calc R U
C7 C 0.9026(4) 0.7427(3) 0.3631(2) 0.0672(12) Uani 1 1 d . .
C8 C 1.0021(4) 0.7538(3) 0.3292(3) 0.0692(13) Uani 1 1 d . .
C9 C 1.1095(5) 0.7776(3) 0.3675(3) 0.0827(14) Uani 1 1 d . .
H9 H 1.1193 0.7857 0.4155 0.099 Uiso 1 1 calc R U
C10 C 1.2023(5) 0.7894(3) 0.3358(3) 0.0976(17) Uani 1 1 d . .
H10 H 1.2740 0.8045 0.3628 0.117 Uiso 1 1 calc R U
C11 C 1.1903(5) 0.7792(4) 0.2650(4) 0.1037(18) Uani 1 1 d . .
C12 C 1.0842(5) 0.7551(4) 0.2278(3) 0.1077(19) Uani 1 1 d . .
H12 H 1.0749 0.7469 0.1798 0.129 Uiso 1 1 calc R U
C13 C 0.9907(5) 0.7425(3) 0.2582(3) 0.0897(16) Uani 1 1 d . .
H13 H 0.9198 0.7263 0.2310 0.108 Uiso 1 1 calc R U
C14 C 1.2917(6) 0.7954(5) 0.2300(4) 0.178(3) Uani 1 1 d . .
H14A H 1.2656 0.7923 0.1801 0.266 Uiso 1 1 calc R U
H14B H 1.3507 0.7541 0.2450 0.266 Uiso 1 1 calc R U
H14C H 1.3228 0.8500 0.2427 0.266 Uiso 1 1 calc R U
C15 C 0.6658(5) 0.6027(3) 0.3189(3) 0.0891(16) Uani 1 1 d . .
C16 C 0.5614(8) 0.5840(6) 0.3295(4) 0.189(4) Uani 1 1 d . .
H16 H 0.5333 0.6145 0.3630 0.227 Uiso 1 1 calc R U
C17 C 0.4918(9) 0.5220(7) 0.2938(5) 0.199(5) Uani 1 1 d . .
H17 H 0.4192 0.5111 0.3035 0.239 Uiso 1 1 calc R U
C18 C 0.5292(9) 0.4787(5) 0.2461(5) 0.152(3) Uani 1 1 d . .
H18 H 0.4854 0.4354 0.2222 0.183 Uiso 1 1 calc R U
C19 C 0.6279(10) 0.4982(7) 0.2335(6) 0.255(7) Uani 1 1 d . .
H19 H 0.6548 0.4684 0.1992 0.307 Uiso 1 1 calc R U
C20 C 0.6969(7) 0.5614(6) 0.2686(5) 0.210(5) Uani 1 1 d . .
H20 H 0.7666 0.5745 0.2559 0.251 Uiso 1 1 calc R U
C21 C 0.7093(6) 0.5837(4) 0.5367(3) 0.0936(17) Uani 1 1 d . .
C22 C 0.8232(7) 0.5818(5) 0.5344(4) 0.138(3) Uani 1 1 d . .
H22 H 0.8541 0.6251 0.5123 0.166 Uiso 1 1 calc R U
C23 C 0.8952(8) 0.5171(6) 0.5642(5) 0.172(3) Uani 1 1 d . .
H23 H 0.9731 0.5182 0.5616 0.206 Uiso 1 1 calc R U
C24 C 0.8568(10) 0.4550(6) 0.5957(6) 0.187(4) Uani 1 1 d . .
H24 H 0.9069 0.4136 0.6177 0.224 Uiso 1 1 calc R U
C25 C 0.7420(11) 0.4518(5) 0.5958(5) 0.202(4) Uani 1 1 d . .
H25 H 0.7122 0.4061 0.6155 0.243 Uiso 1 1 calc R U
C26 C 0.6669(7) 0.5172(5) 0.5662(4) 0.166(3) Uani 1 1 d . .
H26 H 0.5884 0.5145 0.5669 0.199 Uiso 1 1 calc R U
C27 C 0.4714(4) 0.7237(3) 0.5122(3) 0.0766(13) Uani 1 1 d . .
C28 C 0.3714(4) 0.7270(4) 0.5466(3) 0.0840(15) Uani 1 1 d . .
C29 C 0.3323(5) 0.6572(4) 0.5747(3) 0.125(2) Uani 1 1 d . .
H29 H 0.3699 0.6064 0.5727 0.150 Uiso 1 1 calc R U
C30 C 0.2381(7) 0.6610(5) 0.6061(4) 0.144(3) Uani 1 1 d . .
H30 H 0.2135 0.6126 0.6250 0.172 Uiso 1 1 calc R U
C31 C 0.1802(5) 0.7337(6) 0.6101(3) 0.125(2) Uani 1 1 d . .
C32 C 0.2192(6) 0.8032(5) 0.5823(4) 0.136(3) Uani 1 1 d . .
H32 H 0.1818 0.8539 0.5849 0.164 Uiso 1 1 calc R U
C33 C 0.3127(6) 0.8000(4) 0.5506(3) 0.117(2) Uani 1 1 d . .
H33 H 0.3365 0.8485 0.5314 0.141 Uiso 1 1 calc R U
C34 C 0.0756(6) 0.7395(5) 0.6449(4) 0.190(4) Uani 1 1 d . .
H34A H 0.0411 0.7940 0.6367 0.284 Uiso 1 1 calc R U
H34B H 0.1004 0.7306 0.6943 0.284 Uiso 1 1 calc R U
H34C H 0.0196 0.6978 0.6255 0.284 Uiso 1 1 calc R U
C35 C 0.5462(4) 0.8655(3) 0.3899(3) 0.0831(15) Uani 1 1 d . .
C36 C 0.5035(6) 0.9384(4) 0.4112(4) 0.122(2) Uani 1 1 d . .
H36 H 0.4766 0.9397 0.4527 0.147 Uiso 1 1 calc R U
C37 C 0.5002(7) 1.0095(5) 0.3714(5) 0.158(3) Uani 1 1 d . .
H37 H 0.4707 1.0589 0.3858 0.189 Uiso 1 1 calc R U
C38 C 0.5396(8) 1.0079(5) 0.3115(5) 0.159(3) Uani 1 1 d . .
H38 H 0.5367 1.0561 0.2846 0.191 Uiso 1 1 calc R U
C39 C 0.5829(7) 0.9370(5) 0.2904(4) 0.144(3) Uani 1 1 d . .
H39 H 0.6102 0.9366 0.2490 0.172 Uiso 1 1 calc R U
C40 C 0.5874(5) 0.8649(4) 0.3296(3) 0.110(2) Uani 1 1 d . .
H40 H 0.6184 0.8161 0.3150 0.133 Uiso 1 1 calc R U

loop_
_atom_site_aniso_label
_atom_site_aniso_U_11
_atom_site_aniso_U_22
_atom_site_aniso_U_33
_atom_site_aniso_U_23
_atom_site_aniso_U_13
_atom_site_aniso_U_12
Fe1 0.0861(5) 0.0764(5) 0.0914(5) -0.0006(4) 0.0316(4) -0.0063(5)
N1 0.094(3) 0.063(3) 0.079(3) -0.009(2) 0.027(2) -0.005(2)
N2 0.074(3) 0.062(3) 0.082(3) -0.006(2) 0.020(2) -0.002(2)
N3 0.082(3) 0.055(2) 0.090(3) -0.009(2) 0.020(2) -0.006(2)
N4 0.080(3) 0.060(2) 0.094(3) 0.002(2) 0.025(2) -0.009(2)
N5 0.079(3) 0.065(3) 0.097(3) 0.001(2) 0.022(3) 0.006(2)
N6 0.078(3) 0.084(3) 0.091(3) 0.008(2) 0.026(3) 0.002(3)
N7 0.079(3) 0.086(3) 0.080(3) 0.011(2) 0.020(2) 0.002(2)
N8 0.087(3) 0.073(3) 0.079(3) 0.008(2) 0.024(2) 0.003(2)
C1 0.085(4) 0.066(4) 0.086(4) -0.013(3) 0.018(3) -0.004(3)
C2 0.132(5) 0.087(4) 0.101(4) -0.022(4) 0.039(4) -0.007(4)
C3 0.164(7) 0.124(6) 0.112(5) -0.039(5) 0.052(5) 0.001(5)
C4 0.169(7) 0.101(6) 0.138(7) -0.042(5) 0.034(6) 0.013(5)
C5 0.167(7) 0.072(4) 0.152(7) -0.023(5) 0.034(6) -0.013(4)
C6 0.137(5) 0.074(4) 0.118(5) -0.021(4) 0.043(4) -0.009(4)
C7 0.074(3) 0.057(3) 0.073(3) -0.001(3) 0.020(3) -0.001(3)
C8 0.068(3) 0.057(3) 0.080(4) -0.008(2) 0.011(3) 0.000(2)
C9 0.086(4) 0.076(3) 0.087(4) -0.011(3) 0.018(3) 0.000(3)
C10 0.068(4) 0.098(4) 0.126(5) -0.023(4) 0.017(4) -0.009(3)
C11 0.088(4) 0.118(5) 0.113(5) -0.026(4) 0.039(4) -0.014(4)
C12 0.093(4) 0.134(5) 0.102(4) -0.025(4) 0.032(4) -0.012(4)
C13 0.073(4) 0.104(4) 0.089(4) -0.014(3) 0.011(3) -0.011(3)
C14 0.125(6) 0.245(9) 0.187(7) -0.064(7) 0.090(6) -0.060(6)
C15 0.085(4) 0.072(4) 0.109(5) -0.011(3) 0.020(4) -0.022(3)
C16 0.201(9) 0.245(10) 0.135(6) -0.067(6) 0.070(6) -0.155(8)
C17 0.198(10) 0.237(11) 0.171(9) -0.056(8) 0.056(7) -0.146(9)
C18 0.158(9) 0.088(5) 0.190(9) -0.023(5) -0.013(7) -0.048(5)
C19 0.172(9) 0.232(11) 0.374(16) -0.197(11) 0.084(10) -0.092(9)
C20 0.135(7) 0.212(9) 0.298(11) -0.163(9) 0.083(7) -0.078(7)
C21 0.091(5) 0.073(4) 0.120(5) 0.011(3) 0.031(4) 0.007(4)
C22 0.121(6) 0.121(6) 0.181(7) 0.042(5) 0.051(5) 0.040(5)
C23 0.155(8) 0.154(8) 0.217(9) 0.033(7) 0.064(7) 0.065(7)
C24 0.171(10) 0.134(8) 0.263(12) 0.050(8) 0.063(9) 0.062(8)
C25 0.236(12) 0.107(7) 0.274(12) 0.079(7) 0.079(10) 0.049(8)
C26 0.154(7) 0.116(6) 0.241(9) 0.060(6) 0.074(7) 0.022(6)
C27 0.069(3) 0.083(4) 0.078(3) 0.008(3) 0.014(3) 0.000(3)
C28 0.068(4) 0.106(4) 0.078(3) 0.015(3) 0.017(3) 0.003(4)
C29 0.106(5) 0.119(5) 0.166(6) 0.021(5) 0.067(5) 0.006(4)
C30 0.124(6) 0.149(7) 0.179(7) 0.038(6) 0.078(6) 0.001(5)
C31 0.081(5) 0.187(8) 0.114(5) 0.026(5) 0.036(4) 0.015(5)
C32 0.131(6) 0.158(7) 0.138(6) 0.041(5) 0.069(5) 0.054(5)
C33 0.118(5) 0.133(6) 0.115(5) 0.039(4) 0.054(4) 0.035(5)
C34 0.133(6) 0.261(10) 0.203(8) 0.052(7) 0.100(6) 0.034(6)
C35 0.078(4) 0.076(4) 0.095(4) 0.012(3) 0.018(3) -0.001(3)
C36 0.148(6) 0.085(4) 0.146(6) 0.017(4) 0.059(5) 0.019(4)
C37 0.184(8) 0.093(6) 0.215(9) 0.033(6) 0.087(7) 0.031(5)
C38 0.191(9) 0.099(6) 0.200(9) 0.052(6) 0.073(7) 0.017(6)
C39 0.189(8) 0.120(6) 0.136(6) 0.037(5) 0.066(5) -0.005(6)
C40 0.144(6) 0.087(4) 0.110(5) 0.019(4) 0.049(4) 0.003(4)

loop_
_atom_type_symbol
_atom_type_description
_atom_type_scat_dispersion_real
_atom_type_scat_dispersion_imag
_atom_type_scat_source
C C 0.0033 0.0016 'International Tables Vol C Tables 4.2.6.8 and 6.1.1.4'
H H 0.0000 0.0000 'International Tables Vol C Tables 4.2.6.8 and 6.1.1.4'
N N 0.0061 0.0033 'International Tables Vol C Tables 4.2.6.8 and 6.1.1.4'
Fe Fe 0.3463 0.8444 'International Tables Vol C Tables 4.2.6.8 and 6.1.1.4'

loop_
_geom_angle_atom_site_label_1
_geom_angle_atom_site_label_2
_geom_angle_atom_site_label_3
_geom_angle
N5 Fe1 N4 119.40(17)
N5 Fe1 N8 91.23(18)
N4 Fe1 N8 126.10(17)
N5 Fe1 N1 125.78(17)
N4 Fe1 N1 91.33(17)
N8 Fe1 N1 105.71(17)
N2 N1 C1 112.7(4)
N2 N1 Fe1 129.1(3)
C1 N1 Fe1 117.5(3)
N1 N2 C7 119.4(4)
N4 N3 C7 121.9(4)
N3 N4 C15 111.5(4)
N3 N4 Fe1 126.9(3)
C15 N4 Fe1 121.6(4)
N6 N5 C21 112.1(4)
N6 N5 Fe1 127.8(3)
C21 N5 Fe1 120.1(4)
N5 N6 C27 121.0(4)
N8 N7 C27 120.7(4)
N7 N8 C35 111.9(4)
N7 N8 Fe1 128.2(3)
C35 N8 Fe1 119.5(3)
C6 C1 C2 119.4(5)
C6 C1 N1 121.9(5)
C2 C1 N1 118.5(5)
C1 C2 C3 120.0(6)
C4 C3 C2 120.7(7)
C3 C4 C5 119.5(7)
C4 C5 C6 121.3(7)
C1 C6 C5 119.1(6)
N3 C7 N2 131.3(4)
N3 C7 C8 114.8(4)
N2 C7 C8 113.8(4)
C13 C8 C9 117.8(5)
C13 C8 C7 121.2(5)
C9 C8 C7 121.0(5)
C10 C9 C8 121.2(5)
C11 C10 C9 120.8(5)
C12 C11 C10 117.5(5)
C12 C11 C14 121.9(6)
C10 C11 C14 120.6(6)
C11 C12 C13 122.7(5)
C12 C13 C8 119.9(5)
C20 C15 C16 115.0(6)
C20 C15 N4 124.3(6)
C16 C15 N4 120.7(6)
C15 C16 C17 123.8(8)
C18 C17 C16 119.1(9)
C19 C18 C17 117.7(9)
C18 C19 C20 123.1(10)
C15 C20 C19 121.1(8)
C22 C21 C26 116.9(6)
C22 C21 N5 120.0(6)
C26 C21 N5 123.0(6)
C21 C22 C23 121.8(7)
C24 C23 C22 121.8(9)
C23 C24 C25 118.5(10)
C24 C25 C26 120.8(9)
C21 C26 C25 120.0(8)
N6 C27 N7 131.1(5)
N6 C27 C28 115.4(5)
N7 C27 C28 113.5(5)
C29 C28 C33 117.2(5)
C29 C28 C27 121.5(6)
C33 C28 C27 121.2(6)
C28 C29 C30 120.9(6)
C31 C30 C29 121.6(7)
C32 C31 C30 117.5(6)
C32 C31 C34 119.9(8)
C30 C31 C34 122.6(8)
C31 C32 C33 121.4(7)
C28 C33 C32 121.3(6)
C40 C35 C36 119.3(5)
C40 C35 N8 118.8(5)
C36 C35 N8 121.8(5)
C35 C36 C37 120.1(6)
C38 C37 C36 120.1(7)
C39 C38 C37 120.4(8)
C38 C39 C40 120.5(7)
C35 C40 C39 119.6(6)

loop_
_geom_bond_atom_site_label_1
_geom_bond_atom_site_label_2
_geom_bond_distance
Fe1 N5 1.909(4)
Fe1 N4 1.910(4)
Fe1 N8 1.919(4)
Fe1 N1 1.920(4)
N1 N2 1.303(5)
N1 C1 1.424(6)
N2 C7 1.349(5)
N3 N4 1.314(5)
N3 C7 1.341(5)
N4 C15 1.425(6)
N5 N6 1.319(5)
N5 C21 1.424(6)
N6 C27 1.339(6)
N7 N8 1.303(5)
N7 C27 1.345(6)
N8 C35 1.428(6)
C1 C6 1.366(6)
C1 C2 1.368(6)
C2 C3 1.373(7)
C3 C4 1.342(9)
C4 C5 1.349(8)
C5 C6 1.378(7)
C7 C8 1.474(6)
C8 C13 1.377(6)
C8 C9 1.383(6)
C9 C10 1.378(6)
C10 C11 1.370(7)
C11 C12 1.364(7)
C11 C14 1.519(7)
C12 C13 1.372(6)
C15 C20 1.298(8)
C15 C16 1.325(8)
C16 C17 1.380(9)
C17 C18 1.309(10)
C18 C19 1.277(11)
C19 C20 1.387(10)
C21 C22 1.353(7)
C21 C26 1.355(8)
C22 C23 1.387(9)
C23 C24 1.299(10)
C24 C25 1.355(11)
C25 C26 1.413(10)
C27 C28 1.475(6)
C28 C29 1.367(7)
C28 C33 1.368(7)
C29 C30 1.377(7)
C30 C31 1.360(9)
C31 C32 1.357(9)
C31 C34 1.530(8)
C32 C33 1.375(7)
C35 C40 1.365(7)
C35 C36 1.370(7)
C36 C37 1.375(8)
C37 C38 1.346(9)
C38 C39 1.344(9)
C39 C40 1.380(8)
